data_7218198
loop_
_publ_author_name
'Klein, Y. Maximilian'
'Constable, Edwin C.'
'Housecroft, Catherine E.'
'Zampese, Jennifer A.'
'Crochet, Aur\'elien'

_publ_section_title
;
 Greasy tails switch 1D-coordination
 [{Zn2(OAc)4(4&#x2032;-(4-ROC6H4)-4,2&#x2032;:6&#x2032;,4&#x2032;&#x2032;-tpy)}n]
 polymers to discrete
 [Zn2(OAc)4(4&#x2032;-(4-ROC6H4)-4,2&#x2032;:6&#x2032;,4&#x2032;&#x2032;-tpy)2]
 complexes
;
_journal_issue 42
_journal_name_full CrystEngComm
_journal_page_first 9915
_journal_paper_doi 10.1039/C4CE01422G
_journal_volume 16
_journal_year 2014
_chemical_formula_moiety '2(C72 H82 N6 O18 Zn4), 3(H2 O)'
_chemical_formula_sum 'C144 H164 N12 O39 Zn8'
_chemical_formula_weight 3216.06
_chemical_name_systematic
; 
 ? 
;
_space_group_crystal_system triclinic
_space_group_IT_number 2
_space_group_name_Hall '-P 1'
_space_group_name_H-M_alt 'P -1'
_symmetry_space_group_name_Hall '-P 1'
_symmetry_space_group_name_H-M 'P -1'
_atom_sites_solution_hydrogens geom
_audit_creation_method SHELXL-2013
_cell_angle_alpha 104.114(4)
_cell_angle_beta 112.607(4)
_cell_angle_gamma 109.132(3)
_cell_formula_units_Z 1
_cell_length_a 15.1693(8)
_cell_length_b 17.4457(10)
_cell_length_c 17.6212(16)
_cell_measurement_reflns_used 8338
_cell_measurement_temperature 123(2)
_cell_measurement_theta_max 67.75
_cell_measurement_theta_min 2.96
_cell_volume 3683.4(5)
_computing_cell_refinement 'Bruker SAINT'
_computing_data_collection 'Bruker APEX2'
_computing_data_reduction 'Bruker SAINT'
_computing_molecular_graphics 'Bruker SHELXTL'
_computing_publication_material 'Bruker SHELXTL'
_computing_structure_refinement 'SHELXL-2013 (Sheldrick, 2013)'
_computing_structure_solution 'SHELXS-97 (Sheldrick, 2008)'
_diffrn_ambient_temperature 123(2)
_diffrn_measured_fraction_theta_full 0.981
_diffrn_measured_fraction_theta_max 0.959
_diffrn_measurement_device_type 'Bruker APEX-II CCD'
_diffrn_measurement_method '\f and \w scans'
_diffrn_radiation_type CuK\a
_diffrn_radiation_wavelength 1.54178
_diffrn_reflns_av_R_equivalents 0.0505
_diffrn_reflns_av_unetI/netI 0.0489
_diffrn_reflns_Laue_measured_fraction_full 0.981
_diffrn_reflns_Laue_measured_fraction_max 0.959
_diffrn_reflns_limit_h_max 17
_diffrn_reflns_limit_h_min -18
_diffrn_reflns_limit_k_max 20
_diffrn_reflns_limit_k_min -20
_diffrn_reflns_limit_l_max 20
_diffrn_reflns_limit_l_min -17
_diffrn_reflns_number 43849
_diffrn_reflns_point_group_measured_fraction_full 0.981
_diffrn_reflns_point_group_measured_fraction_max 0.959
_diffrn_reflns_theta_full 66.500
_diffrn_reflns_theta_max 68.277
_diffrn_reflns_theta_min 2.999
_exptl_absorpt_coefficient_mu 2.099
_exptl_absorpt_correction_T_max 0.939
_exptl_absorpt_correction_T_min 0.860
_exptl_absorpt_correction_type multi-scan
_exptl_absorpt_process_details sadabs
_exptl_crystal_colour colourless
_exptl_crystal_density_diffrn 1.447
_exptl_crystal_description block
_exptl_crystal_F_000 1664
_exptl_crystal_size_max 0.080
_exptl_crystal_size_mid 0.060
_exptl_crystal_size_min 0.030
_refine_diff_density_max 1.760
_refine_diff_density_min -0.757
_refine_diff_density_rms 0.129
_refine_ls_extinction_method none
_refine_ls_goodness_of_fit_ref 1.035
_refine_ls_hydrogen_treatment constr
_refine_ls_matrix_type full
_refine_ls_number_parameters 938
_refine_ls_number_reflns 12927
_refine_ls_number_restraints 12
_refine_ls_restrained_S_all 1.039
_refine_ls_R_factor_all 0.0772
_refine_ls_R_factor_gt 0.0594
_refine_ls_shift/su_max 0.039
_refine_ls_shift/su_mean 0.000
_refine_ls_structure_factor_coef Fsqd
_refine_ls_weighting_details
; 
 w=1/[\s^2^(Fo^2^)+(0.1136P)^2^+6.0985P] 
 where P=(Fo^2^+2Fc^2^)/3 
;
_refine_ls_weighting_scheme calc
_refine_ls_wR_factor_gt 0.1704
_refine_ls_wR_factor_ref 0.1876
_reflns_Friedel_coverage 0.000
_reflns_number_gt 10051
_reflns_number_total 12927
_reflns_threshold_expression 'I > 2\s(I)'
_cod_data_source_file c4ce01422g2.cif
_cod_data_source_block jmk36
_cod_depositor_comments 'Adding full bibliography for 7218194--7218205.cif.'
_cod_database_code 7218198
_shelx_space_group_comment
; 
The symmetry employed for this shelxl refinement is uniquely defined 
by the following loop, which should always be used as a source of 
symmetry information in preference to the above space-group names. 
They are only intended as comments. 
;
_shelx_estimated_absorpt_t_min 0.850
_shelx_estimated_absorpt_t_max 0.940

loop_
_space_group_symop_operation_xyz
'x, y, z'
'-x, -y, -z'

loop_
_atom_site_label
_atom_site_type_symbol
_atom_site_fract_x
_atom_site_fract_y
_atom_site_fract_z
_atom_site_U_iso_or_equiv
_atom_site_adp_type
_atom_site_occupancy
_atom_site_site_symmetry_order
_atom_site_calc_flag
_atom_site_refinement_flags_posn
_atom_site_refinement_flags_adp
_atom_site_refinement_flags_occupancy
_atom_site_disorder_assembly
_atom_site_disorder_group
Zn1 Zn 1.58761(5) 1.02963(4) 0.23829(4) 0.02919(17) Uani 1 1 d . . . . .
Zn2 Zn 1.42599(4) 0.84753(3) 0.17870(4) 0.02495(16) Uani 1 1 d . . . . .
Zn3 Zn 0.58653(4) 0.43511(4) 0.19461(4) 0.02395(16) Uani 1 1 d . . . . .
Zn4 Zn 0.42626(4) 0.45983(4) 0.23380(4) 0.02443(16) Uani 1 1 d . . . . .
N1 N 1.3146(3) 0.7227(2) 0.1436(2) 0.0217(7) Uani 1 1 d . . . . .
N2 N 1.0052(3) 0.4686(2) 0.1065(2) 0.0193(7) Uani 1 1 d . . . . .
N3 N 0.6963(3) 0.4209(2) 0.1611(2) 0.0225(7) Uani 1 1 d . . . . .
N4 N 0.3186(3) 0.4772(2) 0.2694(2) 0.0236(7) Uani 1 1 d . . . . .
N5 N 0.0107(3) 0.4192(2) 0.3248(2) 0.0181(6) Uani 1 1 d . . . . .
N6 N -0.3026(3) 0.1549(2) 0.2719(2) 0.0255(7) Uani 1 1 d . . . . .
C1 C 1.3286(3) 0.6501(3) 0.1195(3) 0.0242(8) Uani 1 1 d . . . . .
H1A H 1.3914 0.6573 0.1157 0.029 Uiso 1 1 calc R U . . .
C2 C 1.2555(3) 0.5655(3) 0.1001(3) 0.0230(8) Uani 1 1 d . . . . .
H2A H 1.2687 0.5161 0.0842 0.028 Uiso 1 1 calc R U . . .
C3 C 1.1627(3) 0.5536(3) 0.1042(2) 0.0176(8) Uani 1 1 d . . . . .
C4 C 1.1480(3) 0.6286(3) 0.1281(3) 0.0219(8) Uani 1 1 d . . . . .
H4A H 1.0849 0.6229 0.1309 0.026 Uiso 1 1 calc R U . . .
C5 C 1.2249(3) 0.7112(3) 0.1479(3) 0.0247(9) Uani 1 1 d . . . . .
H5A H 1.2140 0.7618 0.1651 0.030 Uiso 1 1 calc R U . . .
C6 C 1.0803(3) 0.4653(3) 0.0861(2) 0.0172(7) Uani 1 1 d . . . . .
C7 C 1.0815(3) 0.3853(3) 0.0502(3) 0.0196(8) Uani 1 1 d . . . . .
H7A H 1.1358 0.3853 0.0358 0.024 Uiso 1 1 calc R U . . .
C8 C 1.0023(3) 0.3050(3) 0.0354(3) 0.0214(8) Uani 1 1 d . . . . .
C9 C 0.9257(3) 0.3100(3) 0.0589(3) 0.0203(8) Uani 1 1 d . . . . .
H9A H 0.8715 0.2574 0.0515 0.024 Uiso 1 1 calc R U . . .
C10 C 0.9291(3) 0.3921(3) 0.0929(3) 0.0190(8) Uani 1 1 d . . . . .
C11 C 0.6797(3) 0.3402(3) 0.1141(3) 0.0264(9) Uani 1 1 d . . . . .
H11A H 0.6153 0.2893 0.0964 0.032 Uiso 1 1 calc R U . . .
C12 C 0.7521(3) 0.3270(3) 0.0898(3) 0.0247(8) Uani 1 1 d . . . . .
H12A H 0.7371 0.2683 0.0559 0.030 Uiso 1 1 calc R U . . .
C13 C 0.8469(3) 0.4008(3) 0.1158(2) 0.0182(8) Uani 1 1 d . . . . .
C14 C 0.8630(3) 0.4848(3) 0.1639(3) 0.0209(8) Uani 1 1 d . . . . .
H14A H 0.9263 0.5370 0.1819 0.025 Uiso 1 1 calc R U . . .
C15 C 0.7873(3) 0.4925(3) 0.1853(3) 0.0231(8) Uani 1 1 d . . . . .
H15A H 0.7999 0.5505 0.2186 0.028 Uiso 1 1 calc R U . . .
C16 C 0.9958(4) 0.2171(3) -0.0058(3) 0.0263(9) Uani 1 1 d . . . . .
C17 C 1.0871(4) 0.2084(3) 0.0053(3) 0.0329(10) Uani 1 1 d . . . . .
H17A H 1.1564 0.2597 0.0400 0.039 Uiso 1 1 calc R U . . .
C18 C 1.0766(5) 0.1235(4) -0.0350(3) 0.0429(12) Uani 1 1 d . . . . .
H18A H 1.1394 0.1175 -0.0261 0.051 Uiso 1 1 calc R U . . .
C19 C 0.9757(5) 0.0483(3) -0.0877(4) 0.0464(14) Uani 1 1 d . . . . .
C20 C 0.8849(5) 0.0573(3) -0.0982(4) 0.0437(12) Uani 1 1 d . . . . .
H20A H 0.8155 0.0061 -0.1332 0.052 Uiso 1 1 calc R U . . .
C21 C 0.8951(4) 0.1394(3) -0.0583(3) 0.0369(11) Uani 1 1 d . . . . .
H21A H 0.8319 0.1444 -0.0663 0.044 Uiso 1 1 calc R U . . .
O1 O 0.9505(4) -0.0394(3) -0.1330(3) 0.0664(12) Uani 1 1 d . . . . .
C22 C 1.0347(5) -0.0552(5) -0.1273(4) 0.0593(16) Uani 1 1 d . . . . .
H22A H 1.0853 -0.0400 -0.0635 0.071 Uiso 1 1 calc R U . . .
H22B H 1.0748 -0.0181 -0.1492 0.071 Uiso 1 1 calc R U . . .
C23 C 0.9862(5) -0.1558(4) -0.1871(4) 0.0565(15) Uani 1 1 d . . . . .
H23A H 1.0461 -0.1710 -0.1758 0.068 Uiso 1 1 calc R U . . .
H23B H 0.9398 -0.1911 -0.1683 0.068 Uiso 1 1 calc R U . . .
C24 C 0.9215(5) -0.1828(5) -0.2856(5) 0.0579(15) Uani 1 1 d . . . . .
H24A H 0.9176 -0.2399 -0.3181 0.069 Uiso 1 1 calc R U . . .
H24B H 0.9615 -0.1372 -0.3006 0.069 Uiso 1 1 calc R U . . .
C25 C 0.8088(5) -0.1951(5) -0.3229(5) 0.0650(17) Uani 1 1 d . . . . .
H25A H 0.7707 -0.2355 -0.3023 0.078 Uiso 1 1 calc R U . . .
H25B H 0.8126 -0.1363 -0.2962 0.078 Uiso 1 1 calc R U . . .
C26 C 0.7423(6) -0.2321(6) -0.4237(5) 0.0789(18) Uani 1 1 d . U . . .
H26A H 0.7745 -0.1856 -0.4416 0.095 Uiso 1 1 calc R U . . .
H26B H 0.7528 -0.2834 -0.4491 0.095 Uiso 1 1 calc R U . . .
C27 C 0.6265(6) -0.2623(7) -0.4700(6) 0.0938(19) Uani 1 1 d . U . . .
H27A H 0.5988 -0.2867 -0.5361 0.113 Uiso 1 1 calc R U . . .
H27B H 0.6152 -0.2093 -0.4538 0.113 Uiso 1 1 calc R U . . .
C28 C 0.5576(7) -0.3325(7) -0.4516(6) 0.109(3) Uani 1 1 d . U . . .
H28A H 0.5560 -0.3896 -0.4781 0.163 Uiso 1 1 calc R U . . .
H28B H 0.4838 -0.3401 -0.4788 0.163 Uiso 1 1 calc R U . . .
H28C H 0.5886 -0.3129 -0.3859 0.163 Uiso 1 1 calc R U . . .
C29 C 0.2353(3) 0.4049(3) 0.2545(3) 0.0233(8) Uani 1 1 d . . . . .
H29A H 0.2279 0.3474 0.2268 0.028 Uiso 1 1 calc R U . . .
C30 C 0.1602(3) 0.4105(3) 0.2778(3) 0.0234(8) Uani 1 1 d . . . . .
H30A H 0.1022 0.3575 0.2659 0.028 Uiso 1 1 calc R U . . .
C31 C 0.1691(3) 0.4937(3) 0.3186(2) 0.0181(8) Uani 1 1 d . . . . .
C32 C 0.2559(3) 0.5689(3) 0.3336(3) 0.0243(8) Uani 1 1 d . . . . .
H32A H 0.2653 0.6272 0.3610 0.029 Uiso 1 1 calc R U . . .
C33 C 0.3276(3) 0.5573(3) 0.3081(3) 0.0266(9) Uani 1 1 d . . . . .
H33A H 0.3863 0.6089 0.3188 0.032 Uiso 1 1 calc R U . . .
C34 C 0.0885(3) 0.4992(3) 0.3454(3) 0.0191(8) Uani 1 1 d . . . . .
C35 C 0.0920(3) 0.5793(3) 0.3868(3) 0.0199(8) Uani 1 1 d . . . . .
H35A H 0.1486 0.6343 0.4008 0.024 Uiso 1 1 calc R U . . .
C36 C 0.0124(3) 0.5792(3) 0.4080(3) 0.0203(8) Uani 1 1 d . . . . .
C37 C -0.0670(3) 0.4960(3) 0.3879(3) 0.0212(8) Uani 1 1 d . . . . .
H37A H -0.1217 0.4927 0.4027 0.025 Uiso 1 1 calc R U . . .
C38 C -0.0654(3) 0.4181(3) 0.3461(3) 0.0192(8) Uani 1 1 d . . . . .
C39 C -0.3183(3) 0.2264(3) 0.2968(3) 0.0282(9) Uani 1 1 d . . . . .
H39A H -0.3831 0.2172 0.2978 0.034 Uiso 1 1 calc R U . . .
C40 C -0.2446(3) 0.3126(3) 0.3209(3) 0.0253(9) Uani 1 1 d . . . . .
H40A H -0.2590 0.3612 0.3376 0.030 Uiso 1 1 calc R U . . .
C41 C -0.1497(3) 0.3273(3) 0.3206(3) 0.0200(8) Uani 1 1 d . . . . .
C42 C -0.1342(3) 0.2530(3) 0.2935(3) 0.0244(8) Uani 1 1 d . . . . .
H42A H -0.0706 0.2601 0.2912 0.029 Uiso 1 1 calc R U . . .
C43 C -0.2120(4) 0.1694(3) 0.2701(3) 0.0269(9) Uani 1 1 d . . . . .
H43A H -0.2002 0.1195 0.2517 0.032 Uiso 1 1 calc R U . . .
C44 C 0.0088(3) 0.6630(3) 0.4472(3) 0.0212(8) Uani 1 1 d . . . . .
C45 C -0.0895(4) 0.6613(3) 0.4316(3) 0.0281(9) Uani 1 1 d . . . . .
H45A H -0.1543 0.6058 0.3968 0.034 Uiso 1 1 calc R U . . .
C46 C -0.0938(4) 0.7391(3) 0.4661(3) 0.0331(10) Uani 1 1 d . . . . .
H46A H -0.1611 0.7369 0.4553 0.040 Uiso 1 1 calc R U . . .
C47 C 0.0006(4) 0.8209(3) 0.5167(3) 0.0288(9) Uani 1 1 d . . . . .
C48 C 0.0976(4) 0.8244(3) 0.5311(3) 0.0288(9) Uani 1 1 d . . . . .
H48A H 0.1617 0.8803 0.5646 0.035 Uiso 1 1 calc R U . . .
C49 C 0.1017(3) 0.7460(3) 0.4967(3) 0.0242(8) Uani 1 1 d . . . . .
H49A H 0.1692 0.7488 0.5071 0.029 Uiso 1 1 calc R U . . .
O2 O -0.0125(3) 0.8944(2) 0.5496(2) 0.0386(8) Uani 1 1 d . . . . .
C50 C 0.0834(5) 0.9788(3) 0.6088(4) 0.0486(14) Uani 1 1 d . . . . .
H50A H 0.1234 0.9950 0.5772 0.058 Uiso 1 1 calc R U . . .
H50B H 0.1313 0.9751 0.6633 0.058 Uiso 1 1 calc R U . . .
C51 C 0.0502(6) 1.0491(4) 0.6363(4) 0.0512(14) Uani 1 1 d . . . . .
H51A H 0.1152 1.1086 0.6712 0.061 Uiso 1 1 calc R U . . .
H51B H -0.0007 1.0494 0.5807 0.061 Uiso 1 1 calc R U . . .
C52 C 0.0006(7) 1.0363(4) 0.6891(5) 0.0677(18) Uani 1 1 d . . . . .
H52A H 0.0547 1.0432 0.7479 0.081 Uiso 1 1 calc R U . . .
H52B H -0.0587 0.9740 0.6575 0.081 Uiso 1 1 calc R U . . .
C53 C -0.0471(6) 1.1019(4) 0.7090(5) 0.0655(17) Uani 1 1 d . . . . .
H53A H -0.0964 1.0996 0.6510 0.079 Uiso 1 1 calc R U . . .
H53B H -0.0900 1.0814 0.7372 0.079 Uiso 1 1 calc R U . . .
C54 C 0.0373(6) 1.1939(4) 0.7690(4) 0.0580(16) Uani 1 1 d . . . . .
H54A H 0.0772 1.2160 0.7392 0.070 Uiso 1 1 calc R U . . .
H54B H 0.0893 1.1958 0.8256 0.070 Uiso 1 1 calc R U . . .
C55 C -0.0106(6) 1.2561(4) 0.7926(4) 0.0547(15) Uani 1 1 d . . . . .
H55A H -0.0539 1.2318 0.8192 0.066 Uiso 1 1 calc R U . . .
H55B H 0.0496 1.3161 0.8391 0.066 Uiso 1 1 calc R U . . .
C56 C -0.0788(7) 1.2654(5) 0.7141(4) 0.077(2) Uani 1 1 d . . . . .
H56A H -0.0407 1.2795 0.6813 0.115 Uiso 1 1 calc R U . . .
H56B H -0.0950 1.3139 0.7345 0.115 Uiso 1 1 calc R U . . .
H56C H -0.1464 1.2092 0.6738 0.115 Uiso 1 1 calc R U . . .
O60 O 1.4738(3) 1.0076(2) 0.1163(3) 0.0537(11) Uani 1 1 d . . . . .
O61 O 1.3488(3) 0.8700(2) 0.0683(2) 0.0351(7) Uani 1 1 d . . . . .
C60 C 1.3858(4) 0.9396(3) 0.0585(3) 0.0303(10) Uani 1 1 d . . . . .
C61 C 1.3187(5) 0.9431(4) -0.0282(4) 0.0564(16) Uani 1 1 d . . . . .
H61A H 1.2591 0.8829 -0.0720 0.085 Uiso 1 1 calc R U . . .
H61B H 1.3640 0.9647 -0.0534 0.085 Uiso 1 1 calc R U . . .
H61C H 1.2892 0.9838 -0.0157 0.085 Uiso 1 1 calc R U . . .
O70 O 1.4994(4) 1.0605(3) 0.2927(4) 0.0747(16) Uani 1 1 d . . . . .
O71 O 1.3754(3) 0.9224(2) 0.2431(2) 0.0412(8) Uani 1 1 d . . . . .
C70 C 1.4152(4) 1.0042(3) 0.2837(3) 0.0352(11) Uani 1 1 d . . . . .
C71 C 1.3613(5) 1.0401(4) 0.3286(4) 0.0546(15) Uani 1 1 d . . . . .
H71A H 1.2851 0.9958 0.2989 0.082 Uiso 1 1 calc R U . . .
H71B H 1.3660 1.0957 0.3231 0.082 Uiso 1 1 calc R U . . .
H71C H 1.3978 1.0522 0.3929 0.082 Uiso 1 1 calc R U . . .
C80 C 1.6216(4) 0.9375(3) 0.3616(3) 0.0351(10) Uani 1 1 d . . . . .
O80 O 1.6570(3) 1.0026(3) 0.3466(3) 0.0577(12) Uani 1 1 d . . . . .
O81 O 1.5347(3) 0.8682(2) 0.3061(2) 0.0494(10) Uani 1 1 d . . . . .
C81 C 1.6884(5) 0.9392(4) 0.4524(4) 0.0570(16) Uani 1 1 d . . . . .
H81A H 1.7355 0.9132 0.4478 0.086 Uiso 1 1 calc R U . . .
H81B H 1.6401 0.9043 0.4693 0.086 Uiso 1 1 calc R U . . .
H81C H 1.7329 1.0013 0.4987 0.086 Uiso 1 1 calc R U . . .
O90 O 1.6427(3) 0.9587(2) 0.1761(3) 0.0417(8) Uani 1 1 d . . . . .
O91 O 1.5179(3) 0.8207(2) 0.1295(3) 0.0449(9) Uani 1 1 d . . . . .
C90 C 1.6004(4) 0.8754(3) 0.1355(3) 0.0309(10) Uani 1 1 d . . . . .
C91 C 1.6511(5) 0.8375(4) 0.0893(5) 0.0509(14) Uani 1 1 d . . . . .
H91A H 1.6403 0.7794 0.0906 0.076 Uiso 1 1 calc R U . . .
H91B H 1.7288 0.8787 0.1210 0.076 Uiso 1 1 calc R U . . .
H91C H 1.6175 0.8297 0.0262 0.076 Uiso 1 1 calc R U . . .
O100 O 0.6423(3) 0.5706(2) 0.2349(2) 0.0372(8) Uani 1 1 d . . . . .
O101 O 0.5067(3) 0.5850(2) 0.2461(2) 0.0362(7) Uani 1 1 d . . . . .
C100 C 0.5949(4) 0.6150(3) 0.2481(3) 0.0279(9) Uani 1 1 d . . . . .
C101 C 0.6481(5) 0.7120(3) 0.2667(4) 0.0458(13) Uani 1 1 d . . . . .
H10A H 0.6108 0.7197 0.2120 0.069 Uiso 1 1 calc R U . . .
H10B H 0.7241 0.7318 0.2838 0.069 Uiso 1 1 calc R U . . .
H10C H 0.6441 0.7479 0.3164 0.069 Uiso 1 1 calc R U . . .
O110 O 0.6663(2) 0.4617(2) 0.3291(2) 0.0298(7) Uani 1 1 d . . . . .
O111 O 0.5486(3) 0.4922(3) 0.3583(2) 0.0435(9) Uani 1 1 d . . . . .
C110 C 0.6325(3) 0.4842(3) 0.3814(3) 0.0275(9) Uani 1 1 d . . . . .
C111 C 0.7010(5) 0.5025(4) 0.4788(3) 0.0476(14) Uani 1 1 d . . . . .
H11B H 0.7105 0.4501 0.4811 0.071 Uiso 1 1 calc R U . . .
H11C H 0.6651 0.5150 0.5125 0.071 Uiso 1 1 calc R U . . .
H11D H 0.7719 0.5545 0.5060 0.071 Uiso 1 1 calc R U . . .
O120 O 0.4930(3) 0.3066(2) 0.1700(2) 0.0363(7) Uani 1 1 d . . . . .
O121 O 0.3759(3) 0.3271(2) 0.2075(3) 0.0393(8) Uani 1 1 d . . . . .
C120 C 0.4149(3) 0.2803(3) 0.1825(3) 0.0283(9) Uani 1 1 d . . . . .
C121 C 0.3644(4) 0.1833(3) 0.1679(4) 0.0436(12) Uani 1 1 d . . . . .
H12B H 0.3663 0.1460 0.1176 0.065 Uiso 1 1 calc R U . . .
H12C H 0.2892 0.1632 0.1533 0.065 Uiso 1 1 calc R U . . .
H12D H 0.4052 0.1780 0.2233 0.065 Uiso 1 1 calc R U . . .
O130 O 0.4759(3) 0.4157(3) 0.0710(2) 0.0421(9) Uani 1 1 d . . . . .
O131 O 0.3436(3) 0.4183(2) 0.0952(2) 0.0319(7) Uani 1 1 d . . . . .
C130 C 0.3856(4) 0.4118(3) 0.0462(3) 0.0275(9) Uani 1 1 d . . . . .
C131 C 0.3224(5) 0.4007(4) -0.0500(3) 0.0486(14) Uani 1 1 d . . . . .
H13A H 0.3716 0.4383 -0.0645 0.073 Uiso 1 1 calc R U . . .
H13B H 0.2664 0.4188 -0.0553 0.073 Uiso 1 1 calc R U . . .
H13C H 0.2883 0.3378 -0.0923 0.073 Uiso 1 1 calc R U . . .
O400 O 0.4099(11) 0.7895(10) 0.3832(10) 0.097(5) Uani 0.5 1 d . . P A 1
O300 O 0.4010(14) 0.8472(14) 0.4169(13) 0.152(9) Uani 0.5 1 d . . P B 2
O200 O 0.3541(7) 0.7862(9) 0.5130(8) 0.133(7) Uani 0.5 1 d . . P . .

loop_
_atom_site_aniso_label
_atom_site_aniso_U_11
_atom_site_aniso_U_22
_atom_site_aniso_U_33
_atom_site_aniso_U_23
_atom_site_aniso_U_13
_atom_site_aniso_U_12
Zn1 0.0269(3) 0.0186(3) 0.0352(3) 0.0070(2) 0.0188(3) 0.0029(2)
Zn2 0.0214(3) 0.0184(3) 0.0303(3) 0.0083(2) 0.0143(2) 0.0043(2)
Zn3 0.0200(3) 0.0344(3) 0.0280(3) 0.0155(2) 0.0169(2) 0.0167(2)
Zn4 0.0216(3) 0.0346(3) 0.0306(3) 0.0175(3) 0.0189(2) 0.0181(2)
N1 0.0185(17) 0.0174(16) 0.0260(17) 0.0084(14) 0.0120(14) 0.0047(13)
N2 0.0161(16) 0.0233(17) 0.0194(16) 0.0091(14) 0.0091(13) 0.0099(13)
N3 0.0191(17) 0.0305(18) 0.0264(18) 0.0140(15) 0.0155(14) 0.0144(15)
N4 0.0197(17) 0.035(2) 0.0245(17) 0.0165(16) 0.0138(14) 0.0166(15)
N5 0.0166(16) 0.0199(16) 0.0200(16) 0.0095(13) 0.0106(13) 0.0086(13)
N6 0.0204(18) 0.0221(17) 0.0291(18) 0.0087(15) 0.0136(15) 0.0050(14)
C1 0.019(2) 0.028(2) 0.033(2) 0.0164(18) 0.0165(17) 0.0128(17)
C2 0.023(2) 0.0216(19) 0.030(2) 0.0116(17) 0.0168(17) 0.0125(17)
C3 0.0171(19) 0.0194(18) 0.0142(17) 0.0067(15) 0.0072(15) 0.0077(15)
C4 0.019(2) 0.0219(19) 0.026(2) 0.0084(17) 0.0132(16) 0.0095(16)
C5 0.026(2) 0.0200(19) 0.028(2) 0.0077(17) 0.0143(17) 0.0118(17)
C6 0.0147(18) 0.0203(19) 0.0169(18) 0.0086(15) 0.0080(15) 0.0081(15)
C7 0.0164(19) 0.023(2) 0.0217(19) 0.0096(16) 0.0121(16) 0.0094(16)
C8 0.021(2) 0.023(2) 0.023(2) 0.0101(17) 0.0126(16) 0.0107(17)
C9 0.0171(19) 0.0199(19) 0.022(2) 0.0076(16) 0.0120(16) 0.0056(15)
C10 0.0150(18) 0.0235(19) 0.0184(18) 0.0086(16) 0.0100(15) 0.0073(15)
C11 0.019(2) 0.026(2) 0.031(2) 0.0085(18) 0.0147(17) 0.0069(17)
C12 0.022(2) 0.023(2) 0.029(2) 0.0078(17) 0.0157(17) 0.0093(17)
C13 0.0156(18) 0.025(2) 0.0179(18) 0.0101(16) 0.0099(15) 0.0120(16)
C14 0.0138(18) 0.0229(19) 0.0220(19) 0.0081(16) 0.0087(15) 0.0057(15)
C15 0.023(2) 0.025(2) 0.024(2) 0.0083(17) 0.0134(17) 0.0148(17)
C16 0.033(2) 0.025(2) 0.030(2) 0.0135(18) 0.0218(19) 0.0160(18)
C17 0.043(3) 0.036(2) 0.031(2) 0.015(2) 0.023(2) 0.025(2)
C18 0.062(4) 0.054(3) 0.038(3) 0.022(2) 0.030(3) 0.046(3)
C19 0.077(4) 0.023(2) 0.036(3) 0.012(2) 0.027(3) 0.024(3)
C20 0.056(3) 0.026(2) 0.053(3) 0.014(2) 0.036(3) 0.017(2)
C21 0.046(3) 0.026(2) 0.046(3) 0.013(2) 0.034(2) 0.014(2)
O1 0.087(3) 0.049(2) 0.076(3) 0.022(2) 0.043(3) 0.047(3)
C22 0.057(4) 0.076(4) 0.055(4) 0.031(3) 0.032(3) 0.035(3)
C23 0.066(4) 0.051(3) 0.068(4) 0.023(3) 0.043(3) 0.033(3)
C24 0.059(4) 0.059(4) 0.070(4) 0.035(3) 0.034(3) 0.035(3)
C25 0.061(4) 0.082(5) 0.061(4) 0.033(4) 0.036(3) 0.035(4)
C26 0.057(3) 0.110(4) 0.071(3) 0.052(3) 0.035(3) 0.027(3)
C27 0.065(3) 0.115(4) 0.076(3) 0.048(3) 0.028(3) 0.019(3)
C28 0.072(4) 0.117(5) 0.078(4) 0.056(4) 0.019(3) -0.007(4)
C29 0.023(2) 0.027(2) 0.025(2) 0.0107(17) 0.0163(17) 0.0142(17)
C30 0.021(2) 0.024(2) 0.025(2) 0.0092(17) 0.0130(17) 0.0096(16)
C31 0.0131(18) 0.026(2) 0.0175(18) 0.0102(16) 0.0080(15) 0.0107(15)
C32 0.022(2) 0.022(2) 0.030(2) 0.0101(17) 0.0145(17) 0.0101(17)
C33 0.020(2) 0.032(2) 0.031(2) 0.0159(19) 0.0156(18) 0.0113(17)
C34 0.0166(19) 0.0236(19) 0.0172(18) 0.0092(16) 0.0086(15) 0.0092(16)
C35 0.0134(18) 0.0200(19) 0.0221(19) 0.0067(16) 0.0088(15) 0.0055(15)
C36 0.0177(19) 0.0211(19) 0.0189(19) 0.0067(16) 0.0092(15) 0.0073(16)
C37 0.0171(19) 0.026(2) 0.023(2) 0.0100(17) 0.0130(16) 0.0096(16)
C38 0.0168(19) 0.0213(19) 0.0194(19) 0.0092(16) 0.0092(15) 0.0085(15)
C39 0.020(2) 0.023(2) 0.039(2) 0.0102(19) 0.0176(19) 0.0068(17)
C40 0.024(2) 0.0195(19) 0.035(2) 0.0105(18) 0.0179(18) 0.0088(16)
C41 0.019(2) 0.0198(19) 0.0193(19) 0.0070(16) 0.0107(16) 0.0072(16)
C42 0.021(2) 0.022(2) 0.032(2) 0.0088(17) 0.0178(18) 0.0086(16)
C43 0.031(2) 0.0185(19) 0.030(2) 0.0065(17) 0.0185(19) 0.0098(17)
C44 0.021(2) 0.0211(19) 0.022(2) 0.0069(16) 0.0148(16) 0.0081(16)
C45 0.028(2) 0.023(2) 0.032(2) 0.0065(18) 0.0186(19) 0.0112(18)
C46 0.030(2) 0.035(2) 0.040(3) 0.012(2) 0.021(2) 0.019(2)
C47 0.039(3) 0.023(2) 0.030(2) 0.0109(18) 0.021(2) 0.0168(19)
C48 0.033(2) 0.022(2) 0.028(2) 0.0075(18) 0.0175(19) 0.0077(18)
C49 0.024(2) 0.024(2) 0.026(2) 0.0086(17) 0.0158(17) 0.0104(17)
O2 0.048(2) 0.0302(17) 0.0436(19) 0.0105(15) 0.0278(17) 0.0236(16)
C50 0.062(4) 0.028(3) 0.047(3) 0.006(2) 0.025(3) 0.022(3)
C51 0.077(4) 0.038(3) 0.047(3) 0.015(3) 0.034(3) 0.035(3)
C52 0.089(5) 0.046(3) 0.085(5) 0.030(4) 0.049(4) 0.041(4)
C53 0.072(5) 0.049(4) 0.077(5) 0.021(3) 0.046(4) 0.025(3)
C54 0.071(4) 0.049(3) 0.056(4) 0.017(3) 0.031(3) 0.034(3)
C55 0.078(4) 0.048(3) 0.057(4) 0.023(3) 0.043(3) 0.039(3)
C56 0.131(7) 0.082(5) 0.052(4) 0.029(4) 0.053(4) 0.078(5)
O60 0.0317(19) 0.0352(19) 0.058(2) 0.0250(18) 0.0032(17) -0.0035(15)
O61 0.0320(17) 0.0245(16) 0.0322(17) 0.0113(14) 0.0102(14) 0.0037(13)
C60 0.028(2) 0.029(2) 0.032(2) 0.014(2) 0.0149(19) 0.0117(19)
C61 0.055(4) 0.052(3) 0.046(3) 0.031(3) 0.018(3) 0.011(3)
O70 0.090(4) 0.030(2) 0.129(4) 0.020(2) 0.093(4) 0.019(2)
O71 0.0365(19) 0.0286(18) 0.049(2) 0.0017(15) 0.0288(16) 0.0066(14)
C70 0.033(3) 0.039(3) 0.039(3) 0.014(2) 0.026(2) 0.015(2)
C71 0.060(4) 0.046(3) 0.065(4) 0.011(3) 0.047(3) 0.023(3)
C80 0.032(3) 0.035(3) 0.030(2) 0.010(2) 0.015(2) 0.011(2)
O80 0.044(2) 0.045(2) 0.040(2) 0.0197(18) 0.0075(17) -0.0107(17)
O81 0.043(2) 0.0271(17) 0.040(2) 0.0120(16) 0.0004(16) 0.0024(15)
C81 0.042(3) 0.064(4) 0.034(3) 0.020(3) 0.009(2) 0.004(3)
O90 0.045(2) 0.0242(17) 0.065(2) 0.0149(16) 0.0410(19) 0.0120(15)
O91 0.037(2) 0.0285(17) 0.071(2) 0.0135(17) 0.0380(19) 0.0113(15)
C90 0.031(2) 0.033(2) 0.037(2) 0.016(2) 0.022(2) 0.016(2)
C91 0.053(3) 0.041(3) 0.081(4) 0.025(3) 0.050(3) 0.028(3)
O100 0.0406(19) 0.0381(18) 0.059(2) 0.0285(17) 0.0370(17) 0.0258(16)
O101 0.0314(18) 0.0344(17) 0.055(2) 0.0198(16) 0.0294(16) 0.0191(14)
C100 0.027(2) 0.030(2) 0.031(2) 0.0155(19) 0.0157(18) 0.0151(19)
C101 0.045(3) 0.031(3) 0.068(4) 0.022(3) 0.033(3) 0.019(2)
O110 0.0286(16) 0.0381(17) 0.0291(16) 0.0152(14) 0.0159(13) 0.0202(14)
O111 0.0347(19) 0.084(3) 0.0342(18) 0.0316(19) 0.0238(15) 0.0401(19)
C110 0.024(2) 0.039(2) 0.028(2) 0.018(2) 0.0158(18) 0.0184(19)
C111 0.043(3) 0.079(4) 0.033(3) 0.029(3) 0.020(2) 0.036(3)
O120 0.0297(17) 0.0323(17) 0.049(2) 0.0131(15) 0.0261(16) 0.0133(14)
O121 0.048(2) 0.0408(19) 0.063(2) 0.0328(18) 0.0438(19) 0.0304(17)
C120 0.024(2) 0.034(2) 0.028(2) 0.0148(19) 0.0126(18) 0.0146(19)
C121 0.041(3) 0.036(3) 0.064(3) 0.025(3) 0.032(3) 0.020(2)
O130 0.0317(19) 0.079(3) 0.0328(18) 0.0278(18) 0.0200(15) 0.0361(19)
O131 0.0341(17) 0.0453(19) 0.0310(16) 0.0199(15) 0.0205(14) 0.0269(15)
C130 0.029(2) 0.033(2) 0.029(2) 0.0146(19) 0.0157(19) 0.0203(19)
C131 0.046(3) 0.077(4) 0.033(3) 0.027(3) 0.019(2) 0.038(3)
O400 0.064(7) 0.103(10) 0.090(10) 0.055(9) 0.037(7) -0.005(8)
O300 0.072(10) 0.149(18) 0.115(14) 0.042(13) 0.007(9) -0.016(11)
O200 0.032(5) 0.116(9) 0.112(9) -0.078(8) 0.033(5) -0.016(5)

loop_
_atom_type_symbol
_atom_type_description
_atom_type_scat_dispersion_real
_atom_type_scat_dispersion_imag
_atom_type_scat_source
C C 0.0181 0.0091 'International Tables Vol C Tables 4.2.6.8 and 6.1.1.4'
H H 0.0000 0.0000 'International Tables Vol C Tables 4.2.6.8 and 6.1.1.4'
N N 0.0311 0.0180 'International Tables Vol C Tables 4.2.6.8 and 6.1.1.4'
O O 0.0492 0.0322 'International Tables Vol C Tables 4.2.6.8 and 6.1.1.4'
Zn Zn -1.5491 0.6778 'International Tables Vol C Tables 4.2.6.8 and 6.1.1.4'

loop_
_geom_angle_atom_site_label_1
_geom_angle_atom_site_label_2
_geom_angle_atom_site_label_3
_geom_angle
_geom_angle_site_symmetry_1
_geom_angle_site_symmetry_3
O60 Zn1 N6 98.01(14) . 1_765
O60 Zn1 O90 89.96(18) . .
N6 Zn1 O90 98.50(14) 1_765 .
O60 Zn1 O80 157.30(14) . .
N6 Zn1 O80 104.69(14) 1_765 .
O90 Zn1 O80 87.17(18) . .
O60 Zn1 O70 88.8(2) . .
N6 Zn1 O70 99.91(15) 1_765 .
O90 Zn1 O70 161.53(14) . .
O80 Zn1 O70 86.9(2) . .
O60 Zn1 Zn2 79.04(10) . .
N6 Zn1 Zn2 176.57(10) 1_765 .
O90 Zn1 Zn2 79.84(9) . .
O80 Zn1 Zn2 78.29(10) . .
O70 Zn1 Zn2 81.85(11) . .
O91 Zn2 N1 101.66(14) . .
O91 Zn2 O71 158.37(14) . .
N1 Zn2 O71 99.97(14) . .
O91 Zn2 O61 89.67(16) . .
N1 Zn2 O61 101.16(13) . .
O71 Zn2 O61 86.58(15) . .
O91 Zn2 O81 90.67(17) . .
N1 Zn2 O81 96.67(13) . .
O71 Zn2 O81 86.40(17) . .
O61 Zn2 O81 161.72(13) . .
O91 Zn2 Zn1 80.32(10) . .
N1 Zn2 Zn1 177.10(10) . .
O71 Zn2 Zn1 78.06(9) . .
O61 Zn2 Zn1 80.90(9) . .
O81 Zn2 Zn1 81.14(10) . .
O130 Zn3 N3 97.51(13) . .
O130 Zn3 O110 162.90(13) . .
N3 Zn3 O110 99.54(13) . .
O130 Zn3 O120 90.00(15) . .
N3 Zn3 O120 101.60(13) . .
O110 Zn3 O120 87.81(13) . .
O130 Zn3 O100 88.52(15) . .
N3 Zn3 O100 99.61(13) . .
O110 Zn3 O100 87.42(13) . .
O120 Zn3 O100 158.75(13) . .
O130 Zn3 Zn4 79.32(9) . .
N3 Zn3 Zn4 176.32(10) . .
O110 Zn3 Zn4 83.59(9) . .
O120 Zn3 Zn4 80.38(9) . .
O100 Zn3 Zn4 78.52(9) . .
O101 Zn4 O111 89.46(16) . .
O101 Zn4 N4 99.12(13) . .
O111 Zn4 N4 99.47(13) . .
O101 Zn4 O121 162.23(13) . .
O111 Zn4 O121 88.85(16) . .
N4 Zn4 O121 98.61(14) . .
O101 Zn4 O131 88.16(14) . .
O111 Zn4 O131 158.11(13) . .
N4 Zn4 O131 102.40(13) . .
O121 Zn4 O131 86.85(14) . .
O101 Zn4 Zn3 81.99(9) . .
O111 Zn4 Zn3 76.96(9) . .
N4 Zn4 Zn3 176.29(9) . .
O121 Zn4 Zn3 80.39(9) . .
O131 Zn4 Zn3 81.16(9) . .
C5 N1 C1 117.9(3) . .
C5 N1 Zn2 119.5(3) . .
C1 N1 Zn2 122.6(3) . .
C6 N2 C10 118.5(3) . .
C11 N3 C15 118.0(3) . .
C11 N3 Zn3 120.8(3) . .
C15 N3 Zn3 121.2(3) . .
C33 N4 C29 117.9(3) . .
C33 N4 Zn4 123.3(3) . .
C29 N4 Zn4 118.9(3) . .
C38 N5 C34 118.1(3) . .
C43 N6 C39 117.3(3) . .
C43 N6 Zn1 120.9(3) . 1_345
C39 N6 Zn1 121.8(3) . 1_345
N1 C1 C2 122.7(4) . .
N1 C1 H1A 118.6 . .
C2 C1 H1A 118.6 . .
C1 C2 C3 119.4(4) . .
C1 C2 H2A 120.3 . .
C3 C2 H2A 120.3 . .
C2 C3 C4 117.6(4) . .
C2 C3 C6 123.2(3) . .
C4 C3 C6 119.2(3) . .
C5 C4 C3 120.0(4) . .
C5 C4 H4A 120.0 . .
C3 C4 H4A 120.0 . .
N1 C5 C4 122.4(4) . .
N1 C5 H5A 118.8 . .
C4 C5 H5A 118.8 . .
N2 C6 C7 122.5(3) . .
N2 C6 C3 115.0(3) . .
C7 C6 C3 122.5(3) . .
C6 C7 C8 119.5(4) . .
C6 C7 H7A 120.2 . .
C8 C7 H7A 120.2 . .
C9 C8 C7 117.1(4) . .
C9 C8 C16 120.3(4) . .
C7 C8 C16 122.6(4) . .
C10 C9 C8 119.8(4) . .
C10 C9 H9A 120.1 . .
C8 C9 H9A 120.1 . .
N2 C10 C9 122.5(4) . .
N2 C10 C13 115.5(3) . .
C9 C10 C13 122.0(3) . .
N3 C11 C12 123.0(4) . .
N3 C11 H11A 118.5 . .
C12 C11 H11A 118.5 . .
C11 C12 C13 119.1(4) . .
C11 C12 H12A 120.5 . .
C13 C12 H12A 120.5 . .
C14 C13 C12 117.5(4) . .
C14 C13 C10 120.1(3) . .
C12 C13 C10 122.3(4) . .
C15 C14 C13 119.9(4) . .
C15 C14 H14A 120.0 . .
C13 C14 H14A 120.0 . .
N3 C15 C14 122.4(4) . .
N3 C15 H15A 118.8 . .
C14 C15 H15A 118.8 . .
C17 C16 C21 118.0(4) . .
C17 C16 C8 121.9(4) . .
C21 C16 C8 120.0(4) . .
C16 C17 C18 119.7(5) . .
C16 C17 H17A 120.2 . .
C18 C17 H17A 120.2 . .
C19 C18 C17 120.9(5) . .
C19 C18 H18A 119.6 . .
C17 C18 H18A 119.6 . .
O1 C19 C20 112.2(5) . .
O1 C19 C18 128.6(6) . .
C20 C19 C18 119.2(5) . .
C21 C20 C19 120.0(5) . .
C21 C20 H20A 120.0 . .
C19 C20 H20A 120.0 . .
C20 C21 C16 122.2(5) . .
C20 C21 H21A 118.9 . .
C16 C21 H21A 118.9 . .
C22 O1 C19 116.7(6) . .
O1 C22 C23 107.2(5) . .
O1 C22 H22A 110.3 . .
C23 C22 H22A 110.3 . .
O1 C22 H22B 110.3 . .
C23 C22 H22B 110.3 . .
H22A C22 H22B 108.5 . .
C24 C23 C22 114.5(5) . .
C24 C23 H23A 108.6 . .
C22 C23 H23A 108.6 . .
C24 C23 H23B 108.6 . .
C22 C23 H23B 108.6 . .
H23A C23 H23B 107.6 . .
C23 C24 C25 117.9(6) . .
C23 C24 H24A 107.8 . .
C25 C24 H24A 107.8 . .
C23 C24 H24B 107.8 . .
C25 C24 H24B 107.8 . .
H24A C24 H24B 107.2 . .
C26 C25 C24 116.0(6) . .
C26 C25 H25A 108.3 . .
C24 C25 H25A 108.3 . .
C26 C25 H25B 108.3 . .
C24 C25 H25B 108.3 . .
H25A C25 H25B 107.4 . .
C27 C26 C25 121.8(7) . .
C27 C26 H26A 106.9 . .
C25 C26 H26A 106.9 . .
C27 C26 H26B 106.9 . .
C25 C26 H26B 106.9 . .
H26A C26 H26B 106.7 . .
C26 C27 C28 117.5(8) . .
C26 C27 H27A 107.9 . .
C28 C27 H27A 107.9 . .
C26 C27 H27B 107.9 . .
C28 C27 H27B 107.9 . .
H27A C27 H27B 107.2 . .
C27 C28 H28A 109.5 . .
C27 C28 H28B 109.5 . .
H28A C28 H28B 109.5 . .
C27 C28 H28C 109.5 . .
H28A C28 H28C 109.5 . .
H28B C28 H28C 109.5 . .
N4 C29 C30 122.7(4) . .
N4 C29 H29A 118.6 . .
C30 C29 H29A 118.6 . .
C29 C30 C31 119.9(4) . .
C29 C30 H30A 120.1 . .
C31 C30 H30A 120.1 . .
C30 C31 C32 117.2(4) . .
C30 C31 C34 119.5(3) . .
C32 C31 C34 123.3(4) . .
C33 C32 C31 119.3(4) . .
C33 C32 H32A 120.4 . .
C31 C32 H32A 120.4 . .
N4 C33 C32 123.1(4) . .
N4 C33 H33A 118.5 . .
C32 C33 H33A 118.5 . .
N5 C34 C35 122.6(4) . .
N5 C34 C31 114.3(3) . .
C35 C34 C31 123.2(3) . .
C34 C35 C36 120.1(4) . .
C34 C35 H35A 120.0 . .
C36 C35 H35A 120.0 . .
C35 C36 C37 117.1(4) . .
C35 C36 C44 122.0(3) . .
C37 C36 C44 120.9(4) . .
C38 C37 C36 119.7(4) . .
C38 C37 H37A 120.2 . .
C36 C37 H37A 120.2 . .
N5 C38 C37 122.5(3) . .
N5 C38 C41 115.3(3) . .
C37 C38 C41 122.1(4) . .
N6 C39 C40 123.0(4) . .
N6 C39 H39A 118.5 . .
C40 C39 H39A 118.5 . .
C41 C40 C39 119.3(4) . .
C41 C40 H40A 120.4 . .
C39 C40 H40A 120.4 . .
C40 C41 C42 117.6(4) . .
C40 C41 C38 122.8(4) . .
C42 C41 C38 119.5(4) . .
C43 C42 C41 119.4(4) . .
C43 C42 H42A 120.3 . .
C41 C42 H42A 120.3 . .
N6 C43 C42 123.3(4) . .
N6 C43 H43A 118.4 . .
C42 C43 H43A 118.4 . .
C49 C44 C45 117.9(4) . .
C49 C44 C36 121.5(4) . .
C45 C44 C36 120.6(4) . .
C46 C45 C44 120.9(4) . .
C46 C45 H45A 119.6 . .
C44 C45 H45A 119.6 . .
C45 C46 C47 120.0(4) . .
C45 C46 H46A 120.0 . .
C47 C46 H46A 120.0 . .
C48 C47 O2 124.6(4) . .
C48 C47 C46 120.1(4) . .
O2 C47 C46 115.3(4) . .
C47 C48 C49 119.8(4) . .
C47 C48 H48A 120.1 . .
C49 C48 H48A 120.1 . .
C48 C49 C44 121.3(4) . .
C48 C49 H49A 119.3 . .
C44 C49 H49A 119.3 . .
C47 O2 C50 117.4(4) . .
O2 C50 C51 108.4(5) . .
O2 C50 H50A 110.0 . .
C51 C50 H50A 110.0 . .
O2 C50 H50B 110.0 . .
C51 C50 H50B 110.0 . .
H50A C50 H50B 108.4 . .
C52 C51 C50 114.4(5) . .
C52 C51 H51A 108.7 . .
C50 C51 H51A 108.7 . .
C52 C51 H51B 108.7 . .
C50 C51 H51B 108.7 . .
H51A C51 H51B 107.6 . .
C51 C52 C53 115.4(5) . .
C51 C52 H52A 108.4 . .
C53 C52 H52A 108.4 . .
C51 C52 H52B 108.4 . .
C53 C52 H52B 108.4 . .
H52A C52 H52B 107.5 . .
C54 C53 C52 112.2(6) . .
C54 C53 H53A 109.2 . .
C52 C53 H53A 109.2 . .
C54 C53 H53B 109.2 . .
C52 C53 H53B 109.2 . .
H53A C53 H53B 107.9 . .
C53 C54 C55 111.5(6) . .
C53 C54 H54A 109.3 . .
C55 C54 H54A 109.3 . .
C53 C54 H54B 109.3 . .
C55 C54 H54B 109.3 . .
H54A C54 H54B 108.0 . .
C56 C55 C54 113.0(5) . .
C56 C55 H55A 109.0 . .
C54 C55 H55A 109.0 . .
C56 C55 H55B 109.0 . .
C54 C55 H55B 109.0 . .
H55A C55 H55B 107.8 . .
C55 C56 H56A 109.5 . .
C55 C56 H56B 109.5 . .
H56A C56 H56B 109.5 . .
C55 C56 H56C 109.5 . .
H56A C56 H56C 109.5 . .
H56B C56 H56C 109.5 . .
C60 O60 Zn1 130.0(3) . .
C60 O61 Zn2 125.4(3) . .
O61 C60 O60 124.7(4) . .
O61 C60 C61 117.9(4) . .
O60 C60 C61 117.4(4) . .
C60 C61 H61A 109.5 . .
C60 C61 H61B 109.5 . .
H61A C61 H61B 109.5 . .
C60 C61 H61C 109.5 . .
H61A C61 H61C 109.5 . .
H61B C61 H61C 109.5 . .
C70 O70 Zn1 124.7(3) . .
C70 O71 Zn2 130.4(3) . .
O71 C70 O70 124.8(4) . .
O71 C70 C71 118.2(4) . .
O70 C70 C71 116.9(5) . .
C70 C71 H71A 109.5 . .
C70 C71 H71B 109.5 . .
H71A C71 H71B 109.5 . .
C70 C71 H71C 109.5 . .
H71A C71 H71C 109.5 . .
H71B C71 H71C 109.5 . .
O80 C80 O81 124.3(5) . .
O80 C80 C81 118.8(5) . .
O81 C80 C81 116.9(4) . .
C80 O80 Zn1 130.5(3) . .
C80 O81 Zn2 125.6(3) . .
C80 C81 H81A 109.5 . .
C80 C81 H81B 109.5 . .
H81A C81 H81B 109.5 . .
C80 C81 H81C 109.5 . .
H81A C81 H81C 109.5 . .
H81B C81 H81C 109.5 . .
C90 O90 Zn1 127.1(3) . .
C90 O91 Zn2 127.6(3) . .
O91 C90 O90 125.1(4) . .
O91 C90 C91 116.8(4) . .
O90 C90 C91 118.1(4) . .
C90 C91 H91A 109.5 . .
C90 C91 H91B 109.5 . .
H91A C91 H91B 109.5 . .
C90 C91 H91C 109.5 . .
H91A C91 H91C 109.5 . .
H91B C91 H91C 109.5 . .
C100 O100 Zn3 127.9(3) . .
C100 O101 Zn4 124.7(3) . .
O101 C100 O100 125.5(4) . .
O101 C100 C101 117.3(4) . .
O100 C100 C101 117.3(4) . .
C100 C101 H10A 109.5 . .
C100 C101 H10B 109.5 . .
H10A C101 H10B 109.5 . .
C100 C101 H10C 109.5 . .
H10A C101 H10C 109.5 . .
H10B C101 H10C 109.5 . .
C110 O110 Zn3 122.3(3) . .
C110 O111 Zn4 131.5(3) . .
O111 C110 O110 124.9(4) . .
O111 C110 C111 119.2(4) . .
O110 C110 C111 115.9(4) . .
C110 C111 H11B 109.5 . .
C110 C111 H11C 109.5 . .
H11B C111 H11C 109.5 . .
C110 C111 H11D 109.5 . .
H11B C111 H11D 109.5 . .
H11C C111 H11D 109.5 . .
C120 O120 Zn3 126.6(3) . .
C120 O121 Zn4 126.6(3) . .
O121 C120 O120 125.8(4) . .
O121 C120 C121 117.1(4) . .
O120 C120 C121 117.2(4) . .
C120 C121 H12B 109.5 . .
C120 C121 H12C 109.5 . .
H12B C121 H12C 109.5 . .
C120 C121 H12D 109.5 . .
H12B C121 H12D 109.5 . .
H12C C121 H12D 109.5 . .
C130 O130 Zn3 129.0(3) . .
C130 O131 Zn4 124.1(3) . .
O130 C130 O131 125.1(4) . .
O130 C130 C131 117.2(4) . .
O131 C130 C131 117.7(4) . .
C130 C131 H13A 109.5 . .
C130 C131 H13B 109.5 . .
H13A C131 H13B 109.5 . .
C130 C131 H13C 109.5 . .
H13A C131 H13C 109.5 . .
H13B C131 H13C 109.5 . .

loop_
_geom_bond_atom_site_label_1
_geom_bond_atom_site_label_2
_geom_bond_distance
_geom_bond_site_symmetry_2
Zn1 O60 2.015(4) .
Zn1 N6 2.031(3) 1_765
Zn1 O90 2.037(3) .
Zn1 O80 2.048(4) .
Zn1 O70 2.050(4) .
Zn1 Zn2 2.9144(8) .
Zn2 O91 2.018(3) .
Zn2 N1 2.028(3) .
Zn2 O71 2.046(3) .
Zn2 O61 2.056(3) .
Zn2 O81 2.063(3) .
Zn3 O130 2.032(3) .
Zn3 N3 2.035(3) .
Zn3 O110 2.047(3) .
Zn3 O120 2.048(3) .
Zn3 O100 2.054(3) .
Zn3 Zn4 2.8995(7) .
Zn4 O101 2.031(3) .
Zn4 O111 2.038(3) .
Zn4 N4 2.042(3) .
Zn4 O121 2.051(3) .
Zn4 O131 2.061(3) .
N1 C5 1.343(5) .
N1 C1 1.346(5) .
N2 C6 1.333(5) .
N2 C10 1.339(5) .
N3 C11 1.330(5) .
N3 C15 1.342(5) .
N4 C33 1.333(6) .
N4 C29 1.340(5) .
N5 C38 1.341(5) .
N5 C34 1.348(5) .
N6 C43 1.329(6) .
N6 C39 1.347(6) .
N6 Zn1 2.031(3) 1_345
C1 C2 1.383(6) .
C1 H1A 0.9500 .
C2 C3 1.386(6) .
C2 H2A 0.9500 .
C3 C4 1.391(5) .
C3 C6 1.494(5) .
C4 C5 1.378(6) .
C4 H4A 0.9500 .
C5 H5A 0.9500 .
C6 C7 1.394(5) .
C7 C8 1.398(5) .
C7 H7A 0.9500 .
C8 C9 1.394(5) .
C8 C16 1.481(6) .
C9 C10 1.387(6) .
C9 H9A 0.9500 .
C10 C13 1.489(5) .
C11 C12 1.386(6) .
C11 H11A 0.9500 .
C12 C13 1.388(6) .
C12 H12A 0.9500 .
C13 C14 1.388(6) .
C14 C15 1.374(6) .
C14 H14A 0.9500 .
C15 H15A 0.9500 .
C16 C17 1.386(6) .
C16 C21 1.404(6) .
C17 C18 1.404(7) .
C17 H17A 0.9500 .
C18 C19 1.386(8) .
C18 H18A 0.9500 .
C19 O1 1.383(6) .
C19 C20 1.384(8) .
C20 C21 1.361(7) .
C20 H20A 0.9500 .
C21 H21A 0.9500 .
O1 C22 1.364(8) .
C22 C23 1.546(9) .
C22 H22A 0.9900 .
C22 H22B 0.9900 .
C23 C24 1.478(9) .
C23 H23A 0.9900 .
C23 H23B 0.9900 .
C24 C25 1.493(9) .
C24 H24A 0.9900 .
C24 H24B 0.9900 .
C25 C26 1.492(10) .
C25 H25A 0.9900 .
C25 H25B 0.9900 .
C26 C27 1.453(10) .
C26 H26A 0.9900 .
C26 H26B 0.9900 .
C27 C28 1.521(11) .
C27 H27A 0.9900 .
C27 H27B 0.9900 .
C28 H28A 0.9800 .
C28 H28B 0.9800 .
C28 H28C 0.9800 .
C29 C30 1.374(6) .
C29 H29A 0.9500 .
C30 C31 1.389(6) .
C30 H30A 0.9500 .
C31 C32 1.398(6) .
C31 C34 1.492(5) .
C32 C33 1.378(6) .
C32 H32A 0.9500 .
C33 H33A 0.9500 .
C34 C35 1.382(6) .
C35 C36 1.394(5) .
C35 H35A 0.9500 .
C36 C37 1.400(5) .
C36 C44 1.485(5) .
C37 C38 1.391(6) .
C37 H37A 0.9500 .
C38 C41 1.493(5) .
C39 C40 1.383(6) .
C39 H39A 0.9500 .
C40 C41 1.380(6) .
C40 H40A 0.9500 .
C41 C42 1.395(6) .
C42 C43 1.376(6) .
C42 H42A 0.9500 .
C43 H43A 0.9500 .
C44 C49 1.394(6) .
C44 C45 1.398(6) .
C45 C46 1.378(6) .
C45 H45A 0.9500 .
C46 C47 1.393(6) .
C46 H46A 0.9500 .
C47 C48 1.371(7) .
C47 O2 1.383(5) .
C48 C49 1.387(6) .
C48 H48A 0.9500 .
C49 H49A 0.9500 .
O2 C50 1.433(7) .
C50 C51 1.514(7) .
C50 H50A 0.9900 .
C50 H50B 0.9900 .
C51 C52 1.419(9) .
C51 H51A 0.9900 .
C51 H51B 0.9900 .
C52 C53 1.581(9) .
C52 H52A 0.9900 .
C52 H52B 0.9900 .
C53 C54 1.456(9) .
C53 H53A 0.9900 .
C53 H53B 0.9900 .
C54 C55 1.552(8) .
C54 H54A 0.9900 .
C54 H54B 0.9900 .
C55 C56 1.459(9) .
C55 H55A 0.9900 .
C55 H55B 0.9900 .
C56 H56A 0.9800 .
C56 H56B 0.9800 .
C56 H56C 0.9800 .
O60 C60 1.246(6) .
O61 C60 1.245(5) .
C60 C61 1.505(7) .
C61 H61A 0.9800 .
C61 H61B 0.9800 .
C61 H61C 0.9800 .
O70 C70 1.251(6) .
O71 C70 1.232(6) .
C70 C71 1.510(7) .
C71 H71A 0.9800 .
C71 H71B 0.9800 .
C71 H71C 0.9800 .
C80 O80 1.226(6) .
C80 O81 1.242(6) .
C80 C81 1.516(7) .
C81 H81A 0.9800 .
C81 H81B 0.9800 .
C81 H81C 0.9800 .
O90 C90 1.251(6) .
O91 C90 1.246(6) .
C90 C91 1.499(7) .
C91 H91A 0.9800 .
C91 H91B 0.9800 .
C91 H91C 0.9800 .
O100 C100 1.254(5) .
O101 C100 1.250(5) .
C100 C101 1.501(6) .
C101 H10A 0.9800 .
C101 H10B 0.9800 .
C101 H10C 0.9800 .
O110 C110 1.258(5) .
O111 C110 1.246(5) .
C110 C111 1.506(6) .
C111 H11B 0.9800 .
C111 H11C 0.9800 .
C111 H11D 0.9800 .
O120 C120 1.247(5) .
O121 C120 1.245(6) .
C120 C121 1.518(6) .
C121 H12B 0.9800 .
C121 H12C 0.9800 .
C121 H12D 0.9800 .
O130 C130 1.240(5) .
O131 C130 1.261(5) .
C130 C131 1.516(6) .
C131 H13A 0.9800 .
C131 H13B 0.9800 .
C131 H13C 0.9800 .
